data_2006127
loop_
_publ_author_name
'Lo, Kong Mun'
'Ng, Seik Weng'
'Kumar Das, V. G.'

_publ_section_title
;
 Aqua(<i>p</i>-chlorophenyl)diphenyl(<i>N</i>-phthaloylglycinato)tin(IV)
;
_journal_issue 5
_journal_name_full 'Acta Crystallographica Section C'
_journal_page_first 545
_journal_page_last 546
_journal_paper_doi 10.1107/S0108270196014837
_journal_volume 53
_journal_year 1997
_chemical_formula_iupac '[Sn (C6 H5)2 (C6 H4 Cl1)(C10 H6 N1 O4)(H2 O1)]'
_chemical_formula_moiety '(C18 H14 Cl)(C10 H6 N O4)(H2 O) Sn]'
_chemical_formula_sum 'C28 H22 Cl N O5 Sn'
_chemical_formula_weight 606.61
_chemical_name_systematic
;
Aqua(p-chlorophenyl)diphenyl-N-phthaloylglycinatotin
;
_space_group_IT_number 14
_symmetry_cell_setting monoclinic
_symmetry_space_group_name_Hall '-P 2yn'
_symmetry_space_group_name_H-M 'P 1 21/n 1'
_audit_creation_method SHELXL
_cell_angle_alpha 90
_cell_angle_beta 96.683(8)
_cell_angle_gamma 90
_cell_formula_units_Z 4
_cell_length_a 10.085(2)
_cell_length_b 19.660(2)
_cell_length_c 13.096(2)
_cell_measurement_reflns_used 25
_cell_measurement_temperature 298
_cell_measurement_theta_max 15
_cell_measurement_theta_min 13
_cell_volume 2578.9(7)
_computing_cell_refinement 'CAD-4 VAX/PC'
_computing_data_collection 'CAD-4 VAX/PC (Enraf-Nonius, 1988)'
_computing_data_reduction 'NRCVAX (Gabe, Le Page, Charland, Lee & White, 1989)'
_computing_molecular_graphics 'ZORTEP (Zsolnai & Pritzkow, 1996)'
_computing_publication_material SHELXL93
_computing_structure_refinement 'SHELXL93 (Sheldrick, 1993)'
_computing_structure_solution 'SHELXS86 (Sheldrick, 1990)'
_diffrn_ambient_temperature 298
_diffrn_measurement_device 'Enraf-Nonius CAD-4'
_diffrn_measurement_method \w-2\q
_diffrn_radiation_monochromator graphite
_diffrn_radiation_source 'fine-focus sealed tube'
_diffrn_radiation_type MoK\a
_diffrn_radiation_wavelength 0.71073
_diffrn_reflns_av_R_equivalents 0.0126
_diffrn_reflns_av_sigmaI/netI 0.0346
_diffrn_reflns_limit_h_max 11
_diffrn_reflns_limit_h_min 0
_diffrn_reflns_limit_k_max 23
_diffrn_reflns_limit_k_min 0
_diffrn_reflns_limit_l_max 15
_diffrn_reflns_limit_l_min -15
_diffrn_reflns_number 4793
_diffrn_reflns_theta_max 24.98
_diffrn_reflns_theta_min 1.88
_diffrn_standards_decay_% none
_diffrn_standards_interval_time 60
_diffrn_standards_number 3
_exptl_absorpt_coefficient_mu 1.133
_exptl_absorpt_correction_T_max 0.779
_exptl_absorpt_correction_T_min 0.741
_exptl_absorpt_correction_type '\y scans (North, Phillips & Mathews, 1968)'
_exptl_crystal_colour colorless
_exptl_crystal_density_diffrn 1.562
_exptl_crystal_density_method 'not measured'
_exptl_crystal_description block
_exptl_crystal_F_000 1216
_exptl_crystal_size_max 0.28
_exptl_crystal_size_mid 0.26
_exptl_crystal_size_min 0.22
_refine_diff_density_max 0.656
_refine_diff_density_min -0.451
_refine_ls_extinction_method none
_refine_ls_goodness_of_fit_all 1.031
_refine_ls_goodness_of_fit_obs 1.114
_refine_ls_hydrogen_treatment
;H atoms riding with U(H) = 1.5U~eq~(C); water H atoms were located and
 refined
;
_refine_ls_matrix_type full
_refine_ls_number_parameters 351
_refine_ls_number_reflns 4523
_refine_ls_number_restraints 0
_refine_ls_restrained_S_all 1.031
_refine_ls_restrained_S_obs 1.114
_refine_ls_R_factor_all 0.0501
_refine_ls_R_factor_obs .0342
_refine_ls_shift/esd_max 0.001
_refine_ls_shift/esd_mean 0.000
_refine_ls_structure_factor_coef Fsqd
_refine_ls_weighting_scheme
;
calc w = 1/[\s^2^(Fo^2^) + (0.0453P)^2^ + 1.0185P]
where P = (Fo^2^ + 2Fc^2^)/3
;
_refine_ls_wR_factor_all 0.0878
_refine_ls_wR_factor_obs .0830
_reflns_number_observed 3539
_reflns_number_total 4523
_reflns_observed_criterion >2sigma(I)
_cod_data_source_file kh1124.cif
_cod_data_source_block ipt50
_cod_original_sg_symbol_H-M 'P 21/n'
_cod_database_code 2006127

loop_
_symmetry_equiv_pos_as_xyz
'x, y, z'
'-x+1/2, y+1/2, -z+1/2'
'-x, -y, -z'
'x-1/2, -y-1/2, z-1/2'

loop_
_atom_site_aniso_label
_atom_site_aniso_U_11
_atom_site_aniso_U_22
_atom_site_aniso_U_33
_atom_site_aniso_U_12
_atom_site_aniso_U_13
_atom_site_aniso_U_23
Sn1 .0394(2) .0500(2) .03440(10) -.00140(10) .00450(10) .00270(10)
Cl1 .107(2) .124(2) .065(2) .014(2) .0210(10) .035(2)
Cl1' .102(3) .037(2) .146(4) .008(2) -.043(3) -.010(2)
Cl1" .140(10) .120(10) .130(10) .040(10) .070(10) -.010(10)
O1 .041(2) .070(2) .0350(10) -.0080(10) -.0020(10) .0090(10)
O2 .046(2) .083(2) .043(2) -.008(2) .0050(10) .019(2)
O3 .106(3) .073(2) .079(2) .011(2) .026(2) -.017(2)
O4 .085(3) .052(2) .081(2) .007(2) .024(2) .001(2)
O5 .043(2) .088(3) .042(2) -.002(2) .000(2) -.008(2)
N1 .042(2) .054(2) .046(2) -.006(2) .004(2) .005(2)
C1 .048(2) .045(2) .033(2) -.001(2) .002(2) .001(2)
C2 .053(3) .056(3) .049(2) .001(2) -.008(2) .005(2)
C3 .088(4) .056(3) .053(3) .005(3) -.016(3) .009(2)
C4 .115(5) .070(3) .037(2) .001(3) .005(3) .010(2)
C5 .075(3) .097(4) .055(3) .006(3) .027(3) .010(3)
C6 .058(3) .068(3) .044(2) .010(2) .007(2) .008(2)
C7 .054(3) .050(2) .034(2) .002(2) .007(2) .001(2)
C8 .063(3) .067(3) .048(2) .005(2) .002(2) -.002(2)
C9 .101(4) .071(4) .063(3) .030(3) -.008(3) -.010(3)
C10 .134(5) .047(3) .074(4) -.006(4) -.022(4) -.006(3)
C11 .104(5) .066(4) .080(4) -.019(3) -.009(3) .005(3)
C12 .068(3) .060(3) .065(3) -.012(2) .008(2) .005(2)
C13 .042(2) .048(2) .047(2) -.007(2) .005(2) -.006(2)
C14 .057(3) .058(3) .060(3) -.001(2) -.004(2) -.007(2)
C15 .057(3) .062(3) .094(4) .010(2) -.008(3) -.027(3)
C16 .079(4) .086(4) .098(4) -.002(3) .040(3) -.036(4)
C17 .147(6) .079(4) .081(4) .013(4) .063(4) .000(3)
C18 .100(4) .066(3) .064(3) .008(3) .038(3) .005(3)
C19 .039(2) .049(2) .038(2) .001(2) .002(2) .002(2)
C20 .045(2) .074(3) .046(2) -.010(2) .002(2) .013(2)
C21 .046(2) .056(3) .066(3) -.005(2) .003(2) -.008(2)
C22 .044(2) .055(3) .057(3) -.007(2) .000(2) .009(2)
C23 .070(3) .058(3) .089(4) -.007(3) .003(3) .013(3)
C24 .061(3) .092(4) .094(4) -.012(3) .003(3) .043(4)
C25 .059(3) .111(5) .062(3) -.009(3) .004(2) .030(3)
C26 .047(3) .095(4) .055(3) .001(2) .010(2) .008(3)
C27 .036(2) .055(2) .050(2) -.005(2) .004(2) .004(2)
C28 .041(2) .055(3) .052(2) -.005(2) .006(2) .002(2)

loop_
_atom_site_label
_atom_site_fract_x
_atom_site_fract_y
_atom_site_fract_z
_atom_site_U_iso_or_equiv
_atom_site_thermal_displace_type
_atom_site_calc_flag
_atom_site_refinement_flags
_atom_site_occupancy
_atom_site_disorder_group
_atom_site_type_symbol
Sn1 .82751(2) .229510(10) .41699(2) .04120(10) Uani d . 1 . Sn
Cl1 .7618(3) .0855(2) .8649(2) .0977(9) Uani d P .55 . Cl
Cl1' .7830(5) .5647(2) .3937(4) .099(2) Uani d P .33 . Cl
Cl1" 1.162(2) .0413(8) .1290(10) .126(6) Uani d P .13 . Cl
O1 .6254(2) .2034(2) .3626(2) .0493(7) Uani d . 1 . O
O2 .6251(3) .2394(2) .2021(2) .0576(8) Uani d . 1 . O
O3 .4327(4) .0435(2) .2737(3) .0850(10) Uani d . 1 . O
O4 .3109(3) .2371(2) .4275(3) .0716(9) Uani d . 1 . O
O5 1.0505(3) .2520(2) .4981(3) .0578(9) Uani d . 1 . O
H51 1.062(5) .257(3) .549(4) .06(2) Uiso d . 1 . H
H52 1.135(7) .253(3) .459(5) .12(2) Uiso d . 1 . H
N1 .3811(3) .1500(2) .3307(2) .0477(8) Uani d . 1 . N
C1 .7973(4) .1812(2) .5583(3) .0421(9) Uani d . 1 . C
C2 .8981(4) .1457(2) .6154(3) .0540(10) Uani d . 1 . C
H2 .9807(4) .1416(2) .5910(3) .081 Uiso calc R 1 . H
C3 .8786(5) .1160(2) .7083(4) .0670(10) Uani d . 1 . C
H3 .9476(5) .0921(2) .7456(4) .101 Uiso calc R 1 . H
C4 .7579(6) .1219(3) .7448(3) .074(2) Uani d . 1 . C
H4 .7443 .1028 .8088 .050 Uiso d P .45 . H
C5 .6549(5) .1562(3) .6896(4) .074(2) Uani d . 1 . C
H5 .5725(5) .1596(3) .7146(4) .111 Uiso calc R 1 . H
C6 .6743(4) .1857(2) .5962(3) .0570(10) Uani d . 1 . C
H6 .6043(4) .2087(2) .5585(3) .085 Uiso calc R 1 . H
C7 .8033(4) .3368(2) .4062(3) .0460(10) Uani d . 1 . C
C8 .6786(5) .3664(2) .4099(3) .0600(10) Uani d . 1 . C
H8 .6040(5) .3389(2) .4128(3) .089 Uiso calc R 1 . H
C9 .6648(6) .4366(3) .4092(4) .080(2) Uani d . 1 . C
H9 .5813(6) .4561(3) .4124(4) .120 Uiso calc R 1 . H
C10 .7736(8) .4771(3) .4038(4) .088(2) Uani d . 1 . C
H10 .7642 .5248 .4047 .050 Uiso d P .68 . H
C11 .8962(7) .4495(3) .3977(4) .085(2) Uani d . 1 . C
H11 .9691(7) .4775(3) .3914(4) .127 Uiso calc R 1 . H
C12 .9117(5) .3798(2) .4008(4) .0650(10) Uani d . 1 . C
H12 .9962(5) .3612(2) .3992(4) .097 Uiso calc R 1 . H
C13 .9270(4) .1720(2) .3118(3) .0455(9) Uani d . 1 . C
C14 .9886(4) .1112(2) .3434(4) .0590(10) Uani d . 1 . C
H14 .9854(4) .0959(2) .4103(4) .089 Uiso calc R 1 . H
C15 1.0544(5) .0734(3) .2765(4) .072(2) Uani d . 1 . C
H15 1.0953(5) .0327(3) .2984(4) .108 Uiso calc R 1 . H
C16 1.0599(6) .0948(3) .1795(5) .085(2) Uani d . 1 . C
H16 1.1065 .0691 .1341 .050 Uiso d P .88 . H
C17 .9988(7) .1540(3) .1457(5) .098(2) Uani d . 1 . C
H17 1.0029(7) .1685(3) .0786(5) .147 Uiso calc R 1 . H
C18 .9314(6) .1921(3) .2111(4) .0740(10) Uani d . 1 . C
H18 .8883(6) .2319(3) .1873(4) .111 Uiso calc R 1 . H
C19 .5709(4) .2125(2) .2710(3) .0420(9) Uani d . 1 . C
C20 .4273(4) .1891(2) .2485(3) .0550(10) Uani d . 1 . C
H20A .3704(4) .2287(2) .2355(3) .083 Uiso calc R 1 . H
H20B .4185(4) .1617(2) .1865(3) .083 Uiso calc R 1 . H
C21 .3932(4) .0790(2) .3373(4) .0570(10) Uani d . 1 . C
C22 .3459(4) .0611(2) .4376(3) .0530(10) Uani d . 1 . C
C23 .3335(5) -.0017(3) .4827(4) .0730(10) Uani d . 1 . C
H23 .3550(5) -.0418(3) .4505(4) .109 Uiso calc R 1 . H
C24 .2875(5) -.0022(3) .5785(5) .083(2) Uani d . 1 . C
H24 .2778(5) -.0435(3) .6113(5) .124 Uiso calc R 1 . H
C25 .2560(5) .0565(3) .6259(4) .077(2) Uani d . 1 . C
H25 .2256(5) .0543(3) .6902(4) .116 Uiso calc R 1 . H
C26 .2683(4) .1186(3) .5803(3) .0650(10) Uani d . 1 . C
H26 .2470(4) .1586(3) .6125(3) .098 Uiso calc R 1 . H
C27 .3137(4) .1194(2) .4847(3) .0472(9) Uani d . 1 . C
C28 .3332(4) .1773(2) .4155(3) .0500(10) Uani d . 1 . C

loop_
_atom_type_symbol
_atom_type_description
_atom_type_scat_dispersion_real
_atom_type_scat_dispersion_imag
_atom_type_scat_source
C C 0.0033 0.0016 'International Tables Vol C Tables 4.2.6.8 and 6.1.1.4'
H H 0.0000 0.0000 'International Tables Vol C Tables 4.2.6.8 and 6.1.1.4'
N N 0.0061 0.0033 'International Tables Vol C Tables 4.2.6.8 and 6.1.1.4'
O O 0.0106 0.0060 'International Tables Vol C Tables 4.2.6.8 and 6.1.1.4'
Cl Cl 0.1484 0.1585 'International Tables Vol C Tables 4.2.6.8 and 6.1.1.4'
Sn Sn -0.6537 1.4246 'International Tables Vol C Tables 4.2.6.8 and 6.1.1.4'

loop_
_geom_angle_atom_site_label_1
_geom_angle_atom_site_label_2
_geom_angle_atom_site_label_3
_geom_angle
_geom_angle_publ_flag
C1 Sn1 C7 118.20(10) yes
C1 Sn1 C13 116.9(2) yes
C1 Sn1 O1 87.40(10) yes
C1 Sn1 O5 85.40(10) yes
C7 Sn1 C13 123.0(2) yes
C7 Sn1 O1 96.80(10) yes
C7 Sn1 O5 86.70(10) yes
C13 Sn1 O1 99.20(10) yes
C13 Sn1 O5 84.10(10) yes
O1 Sn1 O5 172.80(10) yes
C19 O1 Sn1 124.8(2) no
C28 N1 C21 112.1(3) no
C28 N1 C20 124.7(4) no
C21 N1 C20 122.9(4) no
C2 C1 C6 118.1(4) no
C2 C1 Sn1 121.6(3) no
C6 C1 Sn1 120.3(3) no
C1 C2 C3 121.2(4) no
C2 C3 C4 119.8(4) no
C3 C4 C5 120.6(4) no
C3 C4 Cl1 111.0(4) no
C5 C4 Cl1 128.3(5) no
C4 C5 C6 119.6(5) no
C5 C6 C1 120.7(4) no
C12 C7 C8 117.8(4) no
C12 C7 Sn1 121.5(3) no
C8 C7 Sn1 120.6(3) no
C7 C8 C9 120.4(5) no
C8 C9 C10 120.1(5) no
C9 C10 C11 120.7(5) no
C9 C10 Cl1' 129.5(6) no
C11 C10 Cl1' 109.6(5) no
C10 C11 C12 119.7(6) no
C11 C12 C7 121.2(5) no
C18 C13 C14 118.0(4) no
C18 C13 Sn1 122.4(3) no
C14 C13 Sn1 119.6(3) no
C13 C14 C15 120.5(5) no
C14 C15 C16 120.5(5) no
C15 C16 C17 120.4(5) no
C15 C16 Cl1" 105.8(8) no
C17 C16 Cl1" 133.4(8) no
C18 C17 C16 120.0(5) no
C17 C18 C13 120.7(5) no
O1 C19 O2 124.9(3) no
O2 C19 C20 119.1(3) no
O1 C19 C20 116.0(3) no
N1 C20 C19 113.6(3) no
O3 C21 N1 125.0(4) no
O3 C21 C22 130.2(4) no
N1 C21 C22 104.8(4) no
C21 C22 C27 108.6(4) no
C21 C22 C23 130.0(5) no
C23 C22 C27 121.5(4) no
C22 C23 C24 116.7(5) no
C23 C24 C25 121.7(5) no
C24 C25 C26 121.1(5) no
C25 C26 C27 117.4(5) no
C22 C27 C26 121.6(4) no
C22 C27 C28 108.3(4) no
C26 C27 C28 130.1(4) no
O4 C28 N1 125.1(4) no
O4 C28 C27 128.8(4) no
N1 C28 C27 106.1(4) no

loop_
_geom_bond_atom_site_label_1
_geom_bond_atom_site_label_2
_geom_bond_site_symmetry_2
_geom_bond_distance
_geom_bond_publ_flag
Sn1 C1 . 2.134(4) yes
Sn1 C7 . 2.126(4) yes
Sn1 C13 . 2.123(4) yes
Sn1 O1 . 2.142(3) yes
Sn1 O5 . 2.413(3) yes
Cl1 C4 . 1.724(5) no
Cl1' C10 . 1.729(6) no
Cl1" C16 . 1.660(10) no
O1 C19 . 1.273(4) no
O2 C19 . 1.228(4) no
O3 C21 . 1.190(5) no
O4 C28 . 1.210(5) no
N1 C28 . 1.372(5) no
N1 C21 . 1.403(5) no
N1 C20 . 1.443(5) no
C1 C2 . 1.379(5) no
C1 C6 . 1.391(5) no
C2 C3 . 1.384(6) no
C3 C4 . 1.363(7) no
C4 C5 . 1.372(7) no
C5 C6 . 1.388(6) no
C7 C12 . 1.390(6) no
C7 C8 . 1.392(6) no
C8 C9 . 1.388(7) no
C9 C10 . 1.364(8) no
C10 C11 . 1.361(9) no
C11 C12 . 1.380(7) no
C13 C18 . 1.383(6) no
C13 C14 . 1.387(6) no
C14 C15 . 1.378(6) no
C15 C16 . 1.346(8) no
C16 C17 . 1.365(8) no
C17 C18 . 1.376(7) no
C19 C20 . 1.515(5) no
C21 C22 . 1.490(6) no
C22 C27 . 1.360(6) no
C22 C23 . 1.381(6) no
C23 C24 . 1.387(7) no
C24 C25 . 1.365(8) no
C25 C26 . 1.371(7) no
C26 C27 . 1.382(6) no
C27 C28 . 1.483(6) no
O5 O2 4_666 2.695(4) yes
O5 O4 . 2.900(5) yes
